data_4122821
loop_
_publ_author_name
'Rodriguez, Rodrigo A.'
'Barrios Steed, Danielle'
'Kawamata, Yu'
'Su, Shun'
'Smith, Peter A.'
'Steed, Tyler C.'
'Romesberg, Floyd E.'
'Baran, Phil S.'

_publ_section_title
;
 Axinellamines as broad-spectrum antibacterial agents: scalable synthesis
 and biology.
;
_journal_issue 43
_journal_name_full 'Journal of the American Chemical Society'
_journal_page_first 15403
_journal_page_last 15413
_journal_paper_doi 10.1021/ja508632y
_journal_volume 136
_journal_year 2014
_chemical_formula_sum 'C16 H19 Cl F6 N12 O5'
_chemical_formula_weight 608.88
_chemical_name_systematic
; 
 ? 
;
_space_group_IT_number 14
_symmetry_cell_setting monoclinic
_symmetry_space_group_name_Hall '-P 2ybc'
_symmetry_space_group_name_H-M 'P 1 21/c 1'
_atom_sites_solution_hydrogens geom
_atom_sites_solution_primary direct
_atom_sites_solution_secondary difmap
_audit_creation_method SHELXL-97
_cell_angle_alpha 90.00
_cell_angle_beta 92.471(2)
_cell_angle_gamma 90.00
_cell_formula_units_Z 4
_cell_length_a 12.5877(3)
_cell_length_b 13.9945(4)
_cell_length_c 13.4289(4)
_cell_measurement_reflns_used 4995
_cell_measurement_temperature 100(2)
_cell_measurement_theta_max 25.23
_cell_measurement_theta_min 2.61
_cell_volume 2363.42(11)
_computing_cell_refinement 'Bruker SAINT'
_computing_data_collection 'Bruker APEX2'
_computing_data_reduction 'Bruker SAINT'
_computing_molecular_graphics 'Bruker SHELXTL'
_computing_publication_material 'Bruker SHELXTL'
_computing_structure_refinement 'SHELXL-97 (Sheldrick, 2008)'
_computing_structure_solution 'SHELXS-97 (Sheldrick, 2008)'
_diffrn_ambient_temperature 100(2)
_diffrn_measured_fraction_theta_full 0.996
_diffrn_measured_fraction_theta_max 0.994
_diffrn_measurement_device_type 'Bruker APEX-II CCD'
_diffrn_measurement_method '\f and \w scans'
_diffrn_radiation_monochromator graphite
_diffrn_radiation_source 'fine-focus sealed tube'
_diffrn_radiation_type MoK\a
_diffrn_radiation_wavelength 0.71073
_diffrn_reflns_av_R_equivalents 0.0549
_diffrn_reflns_av_sigmaI/netI 0.0566
_diffrn_reflns_limit_h_max 15
_diffrn_reflns_limit_h_min -15
_diffrn_reflns_limit_k_max 16
_diffrn_reflns_limit_k_min -13
_diffrn_reflns_limit_l_max 16
_diffrn_reflns_limit_l_min -16
_diffrn_reflns_number 16039
_diffrn_reflns_theta_full 25.00
_diffrn_reflns_theta_max 25.46
_diffrn_reflns_theta_min 3.24
_exptl_absorpt_coefficient_mu 0.268
_exptl_absorpt_correction_T_max 0.9789
_exptl_absorpt_correction_T_min 0.9610
_exptl_absorpt_correction_type multi-scan
_exptl_absorpt_process_details SADABS
_exptl_crystal_colour Colorless
_exptl_crystal_density_diffrn 1.711
_exptl_crystal_density_meas multi-scan
_exptl_crystal_density_method 'not measured'
_exptl_crystal_description Block
_exptl_crystal_F_000 1240
_exptl_crystal_size_max 0.15
_exptl_crystal_size_mid 0.11
_exptl_crystal_size_min 0.08
_refine_diff_density_max 0.477
_refine_diff_density_min -0.329
_refine_diff_density_rms 0.060
_refine_ls_extinction_coef multi-scan
_refine_ls_extinction_method none
_refine_ls_goodness_of_fit_ref 1.012
_refine_ls_hydrogen_treatment mixed
_refine_ls_matrix_type full
_refine_ls_number_parameters 393
_refine_ls_number_reflns 4359
_refine_ls_number_restraints 9
_refine_ls_restrained_S_all 1.015
_refine_ls_R_factor_all 0.0767
_refine_ls_R_factor_gt 0.0417
_refine_ls_shift/su_max 0.000
_refine_ls_shift/su_mean 0.000
_refine_ls_structure_factor_coef Fsqd
_refine_ls_weighting_details 'calc w=1/[\s^2^(Fo^2^)+(0.0451P)^2^+0.6012P] where P=(Fo^2^+2Fc^2^)/3'
_refine_ls_weighting_scheme calc
_refine_ls_wR_factor_gt 0.0870
_refine_ls_wR_factor_ref 0.0992
_reflns_number_gt 3021
_reflns_number_total 4359
_reflns_threshold_expression >2sigma(I)
_cod_data_source_file ja508632y_si_006.cif
_cod_data_source_block baran211
_cod_depositor_comments
;
The following automatic conversions were performed:

'_symmetry_cell_setting' value 'Monoclinic' changed to 'monoclinic'
according to
/home/saulius/struct/COD-crude-data--automatic-downloads/rss-feeds/ACS/lib/dictionaries/cif_core.dic
dictionary named 'cif_core.dic' version 2.4.2 from 2011-04-26.

Automatic conversion script
Id: cif_fix_values 2827 2014-09-09 07:05:25Z andrius 

 Adding full bibliography for 4122817--4122821.cif.
;
_cod_original_sg_symbol_H-M P2(1)/c
_cod_database_code 4122821

loop_
_symmetry_equiv_pos_as_xyz
'x, y, z'
'-x, y+1/2, -z+1/2'
'-x, -y, -z'
'x, -y-1/2, z-1/2'

loop_
_atom_site_label
_atom_site_type_symbol
_atom_site_fract_x
_atom_site_fract_y
_atom_site_fract_z
_atom_site_U_iso_or_equiv
_atom_site_adp_type
_atom_site_occupancy
_atom_site_symmetry_multiplicity
_atom_site_calc_flag
_atom_site_refinement_flags
Cl1 Cl 0.44744(5) 0.87642(5) 0.19127(5) 0.02689(19) Uani 1 1 d .
O1 O 0.73030(14) 0.89135(13) 0.40025(12) 0.0203(4) Uani 1 1 d .
N1 N 0.70125(17) 0.81980(15) 0.18646(15) 0.0174(5) Uani 1 1 d D
H1 H 0.713(2) 0.7975(19) 0.2461(14) 0.026(8) Uiso 1 1 d D
N2 N 0.66938(17) 0.81644(16) 0.02491(15) 0.0173(5) Uani 1 1 d D
H2 H 0.689(2) 0.8032(19) -0.0346(14) 0.026(8) Uiso 1 1 d D
N3 N 0.52351(19) 1.06260(17) 0.39486(16) 0.0280(6) Uani 1 1 d .
N4 N 0.50924(17) 1.11841(17) 0.46386(18) 0.0247(5) Uani 1 1 d .
N5 N 0.50184(19) 1.16319(17) 0.53331(18) 0.0299(6) Uani 1 1 d .
N6 N 0.67083(19) 1.15134(16) 0.05915(16) 0.0251(5) Uani 1 1 d .
N7 N 0.69844(17) 1.21661(17) 0.00359(17) 0.0244(5) Uani 1 1 d .
N8 N 0.7210(2) 1.27144(19) -0.05329(19) 0.0347(6) Uani 1 1 d .
N9 N 0.89969(17) 1.05193(16) 0.28960(15) 0.0173(5) Uani 1 1 d D
H9 H 0.9468(16) 1.0725(17) 0.2508(16) 0.013(7) Uiso 1 1 d D
N10 N 0.84384(16) 1.01551(15) 0.43824(15) 0.0159(5) Uani 1 1 d D
H10 H 0.833(2) 1.023(2) 0.5026(14) 0.041(9) Uiso 1 1 d D
N11 N 0.97667(18) 1.13067(17) 0.42805(17) 0.0213(5) Uani 1 1 d D
H11A H 1.021(2) 1.162(2) 0.392(2) 0.043(10) Uiso 1 1 d D
H11B H 0.975(2) 1.136(2) 0.4944(14) 0.048(10) Uiso 1 1 d D
N12 N 0.74104(17) 0.67958(16) 0.10102(17) 0.0182(5) Uani 1 1 d D
H12A H 0.740(2) 0.6511(19) 0.0420(15) 0.028(8) Uiso 1 1 d D
H12B H 0.775(2) 0.654(2) 0.1544(19) 0.053(11) Uiso 1 1 d D
C1 C 0.56565(19) 0.94105(18) 0.22769(18) 0.0179(6) Uani 1 1 d .
H1A H 0.5843 0.9259 0.2991 0.022 Uiso 1 1 calc R
C2 C 0.55380(19) 1.04768(18) 0.21788(18) 0.0179(6) Uani 1 1 d .
H2A H 0.5233 1.0626 0.1497 0.021 Uiso 1 1 calc R
C3 C 0.67027(19) 1.08327(18) 0.22558(18) 0.0162(6) Uani 1 1 d .
H3 H 0.6885 1.0973 0.2973 0.019 Uiso 1 1 calc R
C4 C 0.73966(19) 0.99784(18) 0.19402(17) 0.0146(5) Uani 1 1 d .
H4 H 0.7748 1.0169 0.1317 0.018 Uiso 1 1 calc R
C5 C 0.66065(19) 0.91575(18) 0.16634(17) 0.0150(6) Uani 1 1 d .
C6 C 0.6350(2) 0.91121(19) 0.05210(18) 0.0190(6) Uani 1 1 d .
H6A H 0.5579 0.9197 0.0369 0.023 Uiso 1 1 calc R
H6B H 0.6746 0.9609 0.0166 0.023 Uiso 1 1 calc R
C7 C 0.4831(2) 1.0926(2) 0.29450(19) 0.0247(6) Uani 1 1 d .
H7A H 0.4848 1.1631 0.2889 0.030 Uiso 1 1 calc R
H7B H 0.4087 1.0710 0.2828 0.030 Uiso 1 1 calc R
C8 C 0.6892(2) 1.17316(19) 0.16684(19) 0.0227(6) Uani 1 1 d .
H8A H 0.6400 1.2241 0.1871 0.027 Uiso 1 1 calc R
H8B H 0.7630 1.1958 0.1798 0.027 Uiso 1 1 calc R
C9 C 0.82746(19) 0.97197(18) 0.27118(18) 0.0163(6) Uani 1 1 d D
H9A H 0.8683 0.9159 0.2470 0.020 Uiso 1 1 calc RD
C10 C 0.79189(19) 0.95217(18) 0.37583(18) 0.0157(6) Uani 1 1 d .
C11 C 0.91096(19) 1.07045(18) 0.38616(18) 0.0168(6) Uani 1 1 d .
C12 C 0.70619(18) 0.76808(19) 0.10342(18) 0.0153(6) Uani 1 1 d .
F1A F 0.97356(12) 1.11918(13) 0.07553(11) 0.0332(4) Uani 1 1 d .
F2A F 1.11835(12) 1.06252(11) 0.01941(11) 0.0297(4) Uani 1 1 d .
F3A F 1.08355(12) 1.21086(11) 0.00326(11) 0.0299(4) Uani 1 1 d .
O1A O 1.08709(14) 1.14185(14) 0.24167(13) 0.0265(5) Uani 1 1 d .
O2A O 1.22918(14) 1.18711(13) 0.15955(13) 0.0246(5) Uani 1 1 d .
C1A C 1.0766(2) 1.13716(19) 0.06556(19) 0.0211(6) Uani 1 1 d .
C2A C 1.1368(2) 1.15801(19) 0.16585(19) 0.0199(6) Uani 1 1 d .
F4A F 1.03617(12) 0.92107(12) 0.16473(11) 0.0309(4) Uani 1 1 d .
F5A F 1.12606(17) 0.79580(13) 0.20047(12) 0.0536(6) Uani 1 1 d .
F6A F 1.20409(13) 0.92973(15) 0.17856(12) 0.0436(5) Uani 1 1 d .
O3A O 1.03333(15) 0.87233(14) 0.36621(13) 0.0292(5) Uani 1 1 d .
O4A O 1.18265(15) 0.95969(15) 0.36959(13) 0.0315(5) Uani 1 1 d .
C3A C 1.1210(2) 0.8892(2) 0.21749(19) 0.0251(7) Uani 1 1 d .
C4A C 1.1118(2) 0.9095(2) 0.32974(19) 0.0226(6) Uani 1 1 d .

loop_
_atom_site_aniso_label
_atom_site_aniso_U_11
_atom_site_aniso_U_22
_atom_site_aniso_U_33
_atom_site_aniso_U_23
_atom_site_aniso_U_13
_atom_site_aniso_U_12
Cl1 0.0211(3) 0.0332(4) 0.0260(4) 0.0008(3) -0.0033(3) -0.0075(3)
O1 0.0253(10) 0.0208(11) 0.0146(9) 0.0035(8) -0.0015(8) -0.0061(8)
N1 0.0305(13) 0.0140(12) 0.0076(11) 0.0006(9) -0.0006(9) 0.0035(10)
N2 0.0226(12) 0.0209(13) 0.0085(11) -0.0023(10) 0.0023(9) 0.0031(10)
N3 0.0405(14) 0.0284(15) 0.0155(12) -0.0017(11) 0.0070(10) 0.0072(11)
N4 0.0265(13) 0.0237(14) 0.0244(13) 0.0022(12) 0.0072(10) 0.0021(10)
N5 0.0369(15) 0.0277(15) 0.0254(14) -0.0063(12) 0.0054(11) 0.0002(11)
N6 0.0418(15) 0.0169(13) 0.0164(12) 0.0046(10) -0.0003(10) -0.0020(11)
N7 0.0273(13) 0.0227(14) 0.0234(13) 0.0001(12) 0.0027(10) 0.0044(11)
N8 0.0424(16) 0.0310(15) 0.0317(14) 0.0113(13) 0.0126(12) 0.0020(12)
N9 0.0184(11) 0.0216(13) 0.0122(11) 0.0014(10) 0.0040(9) -0.0059(10)
N10 0.0208(11) 0.0174(12) 0.0097(11) 0.0015(10) 0.0017(9) -0.0028(9)
N11 0.0239(13) 0.0252(14) 0.0147(12) -0.0005(11) 0.0008(10) -0.0078(11)
N12 0.0261(12) 0.0159(13) 0.0126(12) -0.0026(10) 0.0011(10) 0.0027(10)
C1 0.0174(13) 0.0219(15) 0.0142(13) -0.0012(12) -0.0022(10) -0.0017(11)
C2 0.0221(14) 0.0196(15) 0.0120(12) 0.0004(11) 0.0012(10) 0.0058(11)
C3 0.0199(13) 0.0157(14) 0.0127(12) -0.0013(11) -0.0013(10) 0.0015(11)
C4 0.0187(13) 0.0168(14) 0.0085(12) 0.0003(11) 0.0025(10) 0.0010(11)
C5 0.0211(14) 0.0125(14) 0.0114(12) 0.0004(10) -0.0009(10) 0.0028(10)
C6 0.0245(14) 0.0182(15) 0.0140(13) -0.0021(11) -0.0026(11) 0.0029(11)
C7 0.0252(15) 0.0285(17) 0.0207(14) -0.0007(13) 0.0032(12) 0.0083(12)
C8 0.0314(16) 0.0187(15) 0.0178(14) -0.0014(12) -0.0001(12) 0.0010(12)
C9 0.0190(13) 0.0165(14) 0.0133(12) 0.0001(11) -0.0002(10) -0.0016(11)
C10 0.0158(13) 0.0173(14) 0.0136(12) 0.0000(11) -0.0029(10) 0.0030(11)
C11 0.0170(13) 0.0180(15) 0.0155(13) 0.0003(11) 0.0015(10) 0.0025(11)
C12 0.0115(12) 0.0212(15) 0.0133(13) -0.0025(12) 0.0011(10) -0.0024(11)
F1A 0.0250(9) 0.0512(12) 0.0235(8) -0.0007(8) -0.0001(7) -0.0088(8)
F2A 0.0386(9) 0.0286(10) 0.0215(8) -0.0086(7) -0.0017(7) 0.0029(7)
F3A 0.0359(9) 0.0319(10) 0.0218(8) 0.0096(8) -0.0002(7) 0.0007(8)
O1A 0.0306(11) 0.0358(13) 0.0137(9) 0.0002(9) 0.0052(8) -0.0081(9)
O2A 0.0260(11) 0.0322(12) 0.0159(9) -0.0046(8) 0.0032(8) -0.0107(9)
C1A 0.0218(15) 0.0218(16) 0.0199(14) 0.0036(12) 0.0044(11) -0.0018(12)
C2A 0.0250(15) 0.0180(15) 0.0165(14) 0.0013(12) 0.0010(11) 0.0000(12)
F4A 0.0291(9) 0.0473(11) 0.0159(8) 0.0008(7) -0.0024(7) 0.0082(8)
F5A 0.0998(16) 0.0347(12) 0.0263(10) -0.0096(9) 0.0019(10) 0.0250(11)
F6A 0.0275(9) 0.0824(15) 0.0211(9) -0.0054(9) 0.0045(7) 0.0025(9)
O3A 0.0308(11) 0.0393(13) 0.0173(10) -0.0002(9) -0.0008(8) -0.0030(10)
O4A 0.0353(12) 0.0445(14) 0.0148(10) -0.0015(9) 0.0023(9) -0.0082(10)
C3A 0.0248(15) 0.0329(18) 0.0176(14) -0.0018(13) 0.0012(12) 0.0100(13)
C4A 0.0261(16) 0.0266(16) 0.0146(14) -0.0025(12) -0.0032(12) 0.0087(13)

loop_
_atom_type_symbol
_atom_type_description
_atom_type_scat_dispersion_real
_atom_type_scat_dispersion_imag
_atom_type_scat_source
C C 0.0033 0.0016 'International Tables Vol C Tables 4.2.6.8 and 6.1.1.4'
H H 0.0000 0.0000 'International Tables Vol C Tables 4.2.6.8 and 6.1.1.4'
Cl Cl 0.1484 0.1585 'International Tables Vol C Tables 4.2.6.8 and 6.1.1.4'
F F 0.0171 0.0103 'International Tables Vol C Tables 4.2.6.8 and 6.1.1.4'
N N 0.0061 0.0033 'International Tables Vol C Tables 4.2.6.8 and 6.1.1.4'
O O 0.0106 0.0060 'International Tables Vol C Tables 4.2.6.8 and 6.1.1.4'

loop_
_geom_angle_atom_site_label_1
_geom_angle_atom_site_label_2
_geom_angle_atom_site_label_3
_geom_angle
C12 N1 C5 111.9(2)
C12 N1 H1 124.5(19)
C5 N1 H1 123.2(19)
C12 N2 C6 111.5(2)
C12 N2 H2 121.5(18)
C6 N2 H2 121.9(19)
N4 N3 C7 116.7(2)
N5 N4 N3 172.9(3)
N7 N6 C8 113.5(2)
N8 N7 N6 174.4(3)
C11 N9 C9 110.9(2)
C11 N9 H9 118.9(17)
C9 N9 H9 126.8(17)
C11 N10 C10 110.1(2)
C11 N10 H10 124(2)
C10 N10 H10 126(2)
C11 N11 H11A 120(2)
C11 N11 H11B 117(2)
H11A N11 H11B 124(3)
C12 N12 H12A 116.8(18)
C12 N12 H12B 121(2)
H12A N12 H12B 121(3)
C2 C1 C5 105.1(2)
C2 C1 Cl1 113.50(17)
C5 C1 Cl1 113.41(17)
C2 C1 H1A 108.2
C5 C1 H1A 108.2
Cl1 C1 H1A 108.2
C1 C2 C7 114.1(2)
C1 C2 C3 102.90(19)
C7 C2 C3 113.7(2)
C1 C2 H2A 108.6
C7 C2 H2A 108.6
C3 C2 H2A 108.6
C8 C3 C2 113.8(2)
C8 C3 C4 113.4(2)
C2 C3 C4 106.1(2)
C8 C3 H3 107.8
C2 C3 H3 107.8
C4 C3 H3 107.8
C9 C4 C3 113.4(2)
C9 C4 C5 115.1(2)
C3 C4 C5 105.85(19)
C9 C4 H4 107.4
C3 C4 H4 107.4
C5 C4 H4 107.4
N1 C5 C1 113.0(2)
N1 C5 C4 114.89(19)
C1 C5 C4 102.01(19)
N1 C5 C6 101.63(19)
C1 C5 C6 114.1(2)
C4 C5 C6 111.7(2)
N2 C6 C5 103.56(19)
N2 C6 H6A 111.0
C5 C6 H6A 111.0
N2 C6 H6B 111.0
C5 C6 H6B 111.0
H6A C6 H6B 109.0
N3 C7 C2 108.0(2)
N3 C7 H7A 110.1
C2 C7 H7A 110.1
N3 C7 H7B 110.1
C2 C7 H7B 110.1
H7A C7 H7B 108.4
N6 C8 C3 108.4(2)
N6 C8 H8A 110.0
C3 C8 H8A 110.0
N6 C8 H8B 110.0
C3 C8 H8B 110.0
H8A C8 H8B 108.4
N9 C9 C10 100.94(19)
N9 C9 C4 111.2(2)
C10 C9 C4 116.0(2)
N9 C9 H9A 109.5
C10 C9 H9A 109.5
C4 C9 H9A 109.5
O1 C10 N10 125.9(2)
O1 C10 C9 126.8(2)
N10 C10 C9 107.3(2)
N11 C11 N9 126.4(2)
N11 C11 N10 123.1(2)
N9 C11 N10 110.5(2)
N12 C12 N2 124.7(2)
N12 C12 N1 124.0(2)
N2 C12 N1 111.2(2)
F3A C1A F2A 106.1(2)
F3A C1A F1A 107.4(2)
F2A C1A F1A 107.6(2)
F3A C1A C2A 111.0(2)
F2A C1A C2A 111.4(2)
F1A C1A C2A 113.0(2)
O2A C2A O1A 128.7(2)
O2A C2A C1A 115.4(2)
O1A C2A C1A 115.8(2)
F6A C3A F5A 108.1(2)
F6A C3A F4A 106.0(2)
F5A C3A F4A 106.3(2)
F6A C3A C4A 113.7(2)
F5A C3A C4A 110.8(2)
F4A C3A C4A 111.4(2)
O3A C4A O4A 129.8(2)
O3A C4A C3A 113.8(2)
O4A C4A C3A 116.4(2)

loop_
_geom_bond_atom_site_label_1
_geom_bond_atom_site_label_2
_geom_bond_distance
Cl1 C1 1.791(2)
O1 C10 1.206(3)
N1 C12 1.333(3)
N1 C5 1.458(3)
N1 H1 0.867(17)
N2 C12 1.320(3)
N2 C6 1.447(3)
N2 H2 0.867(17)
N3 N4 1.231(3)
N3 C7 1.481(3)
N4 N5 1.131(3)
N6 N7 1.239(3)
N6 C8 1.486(3)
N7 N8 1.128(3)
N9 C11 1.324(3)
N9 C9 1.456(3)
N9 H9 0.856(17)
N10 C11 1.358(3)
N10 C10 1.367(3)
N10 H10 0.886(18)
N11 C11 1.293(3)
N11 H11A 0.871(18)
N11 H11B 0.894(18)
N12 C12 1.315(3)
N12 H12A 0.886(17)
N12 H12B 0.899(18)
C1 C2 1.505(4)
C1 C5 1.523(3)
C1 H1A 1.0000
C2 C7 1.525(3)
C2 C3 1.548(3)
C2 H2A 1.0000
C3 C8 1.509(4)
C3 C4 1.550(3)
C3 H3 1.0000
C4 C9 1.526(3)
C4 C5 1.554(3)
C4 H4 1.0000
C5 C6 1.555(3)
C6 H6A 0.9900
C6 H6B 0.9900
C7 H7A 0.9900
C7 H7B 0.9900
C8 H8A 0.9900
C8 H8B 0.9900
C9 C10 1.519(3)
C9 H9A 1.0000
F1A C1A 1.334(3)
F2A C1A 1.334(3)
F3A C1A 1.333(3)
O1A C2A 1.239(3)
O2A C2A 1.238(3)
C1A C2A 1.544(4)
F4A C3A 1.333(3)
F5A C3A 1.329(3)
F6A C3A 1.317(3)
O3A C4A 1.237(3)
O4A C4A 1.238(3)
C3A C4A 1.543(4)

loop_
_geom_hbond_atom_site_label_D
_geom_hbond_atom_site_label_H
_geom_hbond_atom_site_label_A
_geom_hbond_distance_DH
_geom_hbond_distance_HA
_geom_hbond_distance_DA
_geom_hbond_angle_DHA
_geom_hbond_site_symmetry_A
N1 H1 O1 0.867(17) 2.45(2) 3.048(3) 126(2) .
N9 H9 O1A 0.856(17) 2.024(19) 2.774(3) 146(2) .
N9 H9 F1A 0.856(17) 2.48(2) 3.201(3) 142(2) .
N11 H11A O1A 0.871(18) 2.24(3) 2.919(3) 135(3) .
N2 H2 O2A 0.867(17) 2.010(19) 2.836(3) 159(3) 3_775
N10 H10 O4A 0.886(18) 1.754(18) 2.639(3) 178(3) 3_776
N11 H11B O3A 0.894(18) 1.884(19) 2.771(3) 172(3) 3_776
N12 H12A O1 0.886(17) 1.993(18) 2.871(3) 170(3) 4_575
N1 H1 O2A 0.867(17) 2.11(2) 2.887(3) 149(2) 2_745
N12 H12B O1A 0.899(18) 2.18(2) 3.005(3) 152(3) 2_745
N12 H12B O2A 0.899(18) 2.55(3) 3.223(3) 133(3) 2_745
